data_4133856
loop_
_publ_author_name
'Shi, Chao'
'Ye, Le'
'Gong, Zhi-Xin'
'Ma, Jia-Jun'
'Wang, Qin-Wen'
'Jiang, Jia-Ying'
'Hua, Miao-Miao'
'Wang, Chang-Feng'
'Yu, Hui'
'Zhang, Yi'
'Ye, Heng-Yun'

_publ_section_title
;
 Two-Dimensional Organic-Inorganic Hybrid Rare-Earth Double Perovskite
 Ferroelectrics.
;
_journal_name_full 'Journal of the American Chemical Society'
_journal_paper_doi 10.1021/jacs.9b11697
_journal_year 2019
_chemical_absolute_configuration syn
_chemical_formula_sum 'C28 H56 Ce N12 O28 Rb'
_chemical_formula_weight 1234.43
_space_group_crystal_system monoclinic
_space_group_IT_number 4
_space_group_name_Hall 'P 2yb'
_space_group_name_H-M_alt 'P 1 21 1'
_atom_sites_solution_hydrogens mixed
_audit_creation_method SHELXL-2014/7
_cell_angle_alpha 90
_cell_angle_beta 112.069(3)
_cell_angle_gamma 90
_cell_formula_units_Z 2
_cell_length_a 10.0092(3)
_cell_length_b 20.1665(5)
_cell_length_c 12.5743(3)
_cell_measurement_reflns_used 14275
_cell_measurement_temperature 293(2)
_cell_measurement_theta_max 31.8310
_cell_measurement_theta_min 2.0180
_cell_volume 2352.17(12)
_computing_structure_refinement 'SHELXL-2014/7 (Sheldrick, 2014)'
_diffrn_ambient_temperature 293(2)
_diffrn_measured_fraction_theta_full 1.000
_diffrn_measured_fraction_theta_max 0.838
_diffrn_measurement_device_type 'rigaku synergy'
_diffrn_radiation_type MoK\a
_diffrn_radiation_wavelength 0.71073
_diffrn_reflns_av_R_equivalents 0.0318
_diffrn_reflns_av_unetI/netI 0.0456
_diffrn_reflns_Laue_measured_fraction_full 1.000
_diffrn_reflns_Laue_measured_fraction_max 0.838
_diffrn_reflns_limit_h_max 14
_diffrn_reflns_limit_h_min -13
_diffrn_reflns_limit_k_max 28
_diffrn_reflns_limit_k_min -29
_diffrn_reflns_limit_l_max 16
_diffrn_reflns_limit_l_min -17
_diffrn_reflns_number 30839
_diffrn_reflns_point_group_measured_fraction_full 0.957
_diffrn_reflns_point_group_measured_fraction_max 0.747
_diffrn_reflns_theta_full 25.242
_diffrn_reflns_theta_max 31.732
_diffrn_reflns_theta_min 2.018
_exptl_absorpt_coefficient_mu 2.100
_exptl_absorpt_correction_T_max 1.00000
_exptl_absorpt_correction_T_min 0.83690
_exptl_absorpt_correction_type multi-scan
_exptl_crystal_colour colorless
_exptl_crystal_density_diffrn 1.743
_exptl_crystal_description block
_exptl_crystal_F_000 1254
_exptl_crystal_size_max 0.16
_exptl_crystal_size_mid 0.14
_exptl_crystal_size_min 0.12
_refine_diff_density_max 0.363
_refine_diff_density_min -0.850
_refine_diff_density_rms 0.099
_refine_ls_abs_structure_details
;
 Flack x determined using 3909 quotients [(I+)-(I-)]/[(I+)+(I-)]
 (Parsons, Flack and Wagner, Acta Cryst. B69 (2013) 249-259).
;
_refine_ls_abs_structure_Flack -0.010(6)
_refine_ls_extinction_method none
_refine_ls_goodness_of_fit_ref 0.970
_refine_ls_hydrogen_treatment constr
_refine_ls_matrix_type full
_refine_ls_number_parameters 632
_refine_ls_number_reflns 11938
_refine_ls_number_restraints 8
_refine_ls_restrained_S_all 0.970
_refine_ls_R_factor_all 0.0393
_refine_ls_R_factor_gt 0.0298
_refine_ls_shift/su_max 0.001
_refine_ls_shift/su_mean 0.000
_refine_ls_structure_factor_coef Fsqd
_refine_ls_weighting_details 'w=1/[\s^2^(Fo^2^)+(0.0264P)^2^] where P=(Fo^2^+2Fc^2^)/3'
_refine_ls_weighting_scheme calc
_refine_ls_wR_factor_gt 0.0596
_refine_ls_wR_factor_ref 0.0621
_reflns_Friedel_coverage 0.740
_reflns_Friedel_fraction_full 0.912
_reflns_Friedel_fraction_max 0.652
_reflns_number_gt 10301
_reflns_number_total 11938
_reflns_threshold_expression 'I > 2\s(I)'
_cod_data_source_file ja9b11697_si_003.cif
_cod_data_source_block (S3HQ)4RbCe(NO3)8-T293K
_cod_original_cell_volume 2352.15(11)
_cod_original_sg_symbol_H-M 'P 21'
_cod_database_code 4133856
_shelx_shelxl_version_number 2014/7
_shelx_space_group_comment
;
The symmetry employed for this shelxl refinement is uniquely defined
by the following loop, which should always be used as a source of
symmetry information in preference to the above space-group names.
They are only intended as comments.
;

loop_
_space_group_symop_operation_xyz
'x, y, z'
'-x, y+1/2, -z'

loop_
_atom_site_label
_atom_site_type_symbol
_atom_site_fract_x
_atom_site_fract_y
_atom_site_fract_z
_atom_site_U_iso_or_equiv
_atom_site_adp_type
_atom_site_occupancy
_atom_site_site_symmetry_order
_atom_site_calc_flag
_atom_site_refinement_flags_posn
_atom_site_refinement_flags_adp
Ce01 Ce 0.00453(2) 0.49048(2) 1.01015(2) 0.02203(5) Uani 1 1 d . .
Rb02 Rb 0.50369(5) 0.24198(5) 1.01140(5) 0.03626(10) Uani 1 1 d . .
N003 N -0.2002(6) 0.5998(3) 1.0264(5) 0.0404(13) Uani 1 1 d . .
O28 O -0.1849(3) 0.45397(17) 0.8083(2) 0.0444(7) Uani 1 1 d . .
O27 O -0.1038(3) 0.57613(16) 1.1145(2) 0.0405(7) Uani 1 1 d . .
O26 O 0.1010(3) 0.61227(15) 1.0051(2) 0.0410(7) Uani 1 1 d . .
C008 C -0.4572(5) 0.4576(3) 0.1686(4) 0.0451(13) Uani 1 1 d . .
H00A H -0.4249 0.4367 0.1130 0.054 Uiso 1 1 calc R U
H00B H -0.5615 0.4551 0.1398 0.054 Uiso 1 1 calc R U
N009 N 0.1504(3) 0.4956(3) 1.2751(2) 0.0383(8) Uani 1 1 d . .
C00A C -0.4243(8) 0.5264(4) 0.3739(6) 0.0593(18) Uani 1 1 d . .
H00C H -0.5143 0.5508 0.3431 0.071 Uiso 1 1 calc R U
H00D H -0.3755 0.5389 0.4537 0.071 Uiso 1 1 calc R U
O25 O 0.2843(6) 0.3330(3) 1.0012(5) 0.0785(18) Uani 1 1 d . .
O4 O 0.3256(4) 0.7948(2) 0.5043(3) 0.0644(10) Uani 1 1 d . .
H4C H 0.2891 0.8221 0.5373 0.077 Uiso 1 1 d R U
N10 N 0.2997(5) 0.2065(2) 0.7322(4) 0.0433(10) Uani 1 1 d . .
C00F C 0.3075(5) 0.7536(3) 0.3228(5) 0.0471(15) Uani 1 1 d . .
H00E H 0.4097 0.7621 0.3389 0.057 Uiso 1 1 calc R U
O24 O 0.2419(3) 0.53429(16) 0.9923(2) 0.0401(7) Uani 1 1 d . .
O23 O -0.1966(4) 0.4928(3) 0.6450(2) 0.0877(13) Uani 1 1 d . .
C00I C 0.4393(6) 0.4441(3) 0.6232(5) 0.0417(13) Uani 1 1 d . .
H00F H 0.5374 0.4275 0.6493 0.050 Uiso 1 1 calc R U
H00G H 0.3937 0.4358 0.5414 0.050 Uiso 1 1 calc R U
N00J N -0.2007(6) 0.3838(2) 1.0312(4) 0.0341(12) Uani 1 1 d . .
C00K C -0.3938(4) 0.4214(2) 0.2825(4) 0.0353(10) Uani 1 1 d . .
H00H H -0.4187 0.3742 0.2721 0.042 Uiso 1 1 calc R U
O22 O 0.2661(4) 0.25713(17) 0.7717(3) 0.0579(10) Uani 1 1 d . .
O21 O 0.2097(3) 0.40450(16) 1.0948(3) 0.0403(7) Uani 1 1 d . .
O20 O 0.4265(4) 0.1886(2) 0.7632(4) 0.0679(11) Uani 1 1 d . .
N00P N 0.0441(4) 0.7310(2) 0.2792(3) 0.0465(10) Uani 1 1 d . .
H00O H -0.0580 0.7227 0.2634 0.056 Uiso 1 1 calc R U
N00Q N 0.7100(5) 0.1976(2) 1.2864(3) 0.0472(10) Uani 1 1 d . .
N00R N 0.2147(6) 0.5954(3) 0.9911(5) 0.0406(13) Uani 1 1 d . .
O19 O 0.2060(4) 0.5035(2) 1.3798(2) 0.0666(12) Uani 1 1 d . .
N00T N -0.1395(3) 0.4911(3) 0.7495(2) 0.0421(7) Uani 1 1 d . U
N00U N 0.2052(6) 0.3790(3) 1.0019(5) 0.0416(14) Uani 1 1 d . .
N00W N -0.3317(4) 0.54332(19) 0.3078(3) 0.0406(9) Uani 1 1 d . .
H00P H -0.3081 0.5907 0.3171 0.049 Uiso 1 1 calc R U
C00X C 0.4484(5) 0.4957(4) 0.8382(3) 0.0595(14) Uani 1 1 d . .
H00I H 0.4074 0.5072 0.8944 0.071 Uiso 1 1 calc R U
H00J H 0.5494 0.5082 0.8686 0.071 Uiso 1 1 calc R U
C00Y C 0.0645(6) 0.7405(4) 0.1682(4) 0.0669(15) Uani 1 1 d . .
H00K H 0.0001 0.7747 0.1231 0.080 Uiso 1 1 calc R U
H00L H 0.0427 0.6996 0.1242 0.080 Uiso 1 1 calc R U
C00Z C 0.0903(5) 0.7931(3) 0.3491(5) 0.0594(18) Uani 1 1 d . .
H00M H 0.0665 0.7898 0.4169 0.071 Uiso 1 1 calc R U
H00N H 0.0392 0.8308 0.3044 0.071 Uiso 1 1 calc R U
C010 C 0.2202(6) 0.7604(3) 0.1948(5) 0.0730(19) Uani 1 1 d . .
H01A H 0.2239 0.8059 0.1712 0.088 Uiso 1 1 calc R U
H01B H 0.2613 0.7323 0.1523 0.088 Uiso 1 1 calc R U
O18 O -0.2829(5) 0.3414(2) 1.0402(5) 0.0612(15) Uani 1 1 d . .
C013 C 0.1307(7) 0.6740(3) 0.3432(6) 0.0662(19) Uani 1 1 d . .
H01C H 0.0949 0.6332 0.3012 0.079 Uiso 1 1 calc R U
H01D H 0.1230 0.6703 0.4176 0.079 Uiso 1 1 calc R U
O17 O 0.0470(3) 0.45711(16) 1.2290(2) 0.0418(7) Uani 1 1 d . .
O16 O 0.7312(4) 0.25411(18) 1.2582(4) 0.0654(11) Uani 1 1 d . .
O15 O 0.2942(6) 0.6367(3) 0.9758(6) 0.087(2) Uani 1 1 d . .
C018 C 0.8767(7) 0.7933(4) 0.6366(8) 0.102(3) Uani 1 1 d . .
H01E H 0.8639 0.7974 0.5565 0.122 Uiso 1 1 calc R U
H01F H 0.9384 0.8292 0.6786 0.122 Uiso 1 1 calc R U
O14 O -0.2782(6) 0.6443(3) 1.0339(5) 0.082(2) Uani 1 1 d . .
O13 O -0.0811(3) 0.36871(15) 1.0250(3) 0.0429(7) Uani 1 1 d . .
O3 O 0.6234(5) 0.8035(3) 0.5368(4) 0.0989(16) Uani 1 1 d . .
H3C H 0.5390 0.8010 0.5377 0.119 Uiso 1 1 d R U
C01C C -0.4109(6) 0.5286(3) 0.1836(5) 0.0628(18) Uani 1 1 d . .
H01G H -0.3489 0.5373 0.1416 0.075 Uiso 1 1 calc R U
H01H H -0.4947 0.5571 0.1530 0.075 Uiso 1 1 calc R U
O12 O -0.0335(3) 0.52885(17) 0.8017(2) 0.0429(7) Uani 1 1 d . U
C01E C -0.1965(5) 0.5044(2) 0.3514(4) 0.0500(13) Uani 1 1 d . .
H01I H -0.1471 0.5122 0.4330 0.060 Uiso 1 1 calc R U
H01J H -0.1335 0.5182 0.3128 0.060 Uiso 1 1 calc R U
N01F N 0.9448(4) 0.7299(3) 0.6812(4) 0.0599(14) Uani 1 1 d . .
H01W H 1.0346 0.7258 0.6676 0.072 Uiso 1 1 calc R U
O11 O -0.2122(3) 0.57599(17) 0.9307(3) 0.0431(8) Uani 1 1 d . .
C01H C 0.3570(5) 0.4083(2) 0.6859(4) 0.0417(10) Uani 1 1 d . .
H01K H 0.3530 0.3606 0.6699 0.050 Uiso 1 1 calc R U
C01I C 0.7313(7) 0.7983(4) 0.6481(6) 0.064(2) Uani 1 1 d . .
H01L H 0.7295 0.8380 0.6923 0.077 Uiso 1 1 calc R U
C01K C -0.4544(6) 0.4527(3) 0.3651(5) 0.0454(14) Uani 1 1 d . .
H01M H -0.5576 0.4451 0.3378 0.054 Uiso 1 1 calc R U
H01N H -0.4103 0.4324 0.4402 0.054 Uiso 1 1 calc R U
O10 O 0.1158(3) 0.40325(17) 0.9100(3) 0.0467(8) Uani 1 1 d . .
C01N C 0.8422(11) 0.6745(4) 0.6185(7) 0.102(3) Uani 1 1 d . .
H01O H 0.8171 0.6790 0.5365 0.123 Uiso 1 1 calc R U
H01P H 0.8889 0.6319 0.6422 0.123 Uiso 1 1 calc R U
C01O C 0.7127(6) 0.7378(4) 0.7112(6) 0.0699(17) Uani 1 1 d . .
H01Q H 0.6231 0.7415 0.7254 0.084 Uiso 1 1 calc R U
N01P N 0.3702(4) 0.5317(2) 0.7276(3) 0.0417(9) Uani 1 1 d . .
H01X H 0.3749 0.5795 0.7426 0.050 Uiso 1 1 calc R U
O9 O 0.5895(4) 0.17094(18) 1.2400(3) 0.0613(10) Uani 1 1 d . .
C01T C 0.4412(7) 0.5172(3) 0.6455(5) 0.0516(16) Uani 1 1 d . .
H01R H 0.5401 0.5328 0.6768 0.062 Uiso 1 1 calc R U
H01S H 0.3913 0.5404 0.5739 0.062 Uiso 1 1 calc R U
O8 O -0.2309(3) 0.44476(16) 1.0273(2) 0.0392(7) Uani 1 1 d . .
C01V C 0.9748(6) 0.7216(4) 0.8023(5) 0.080(2) Uani 1 1 d . .
H01T H 1.0508 0.7518 0.8465 0.096 Uiso 1 1 calc R U
H01U H 1.0072 0.6767 0.8256 0.096 Uiso 1 1 calc R U
O2 O -0.1709(3) 0.39288(17) 0.4324(3) 0.0530(9) Uani 1 1 d . .
H2C H -0.0819 0.4023 0.4646 0.064 Uiso 1 1 d R U
O7 O 0.1954(3) 0.52936(16) 1.2107(2) 0.0388(7) Uani 1 1 d . .
C01Z C -0.2309(4) 0.4302(2) 0.3299(4) 0.0350(9) Uani 1 1 d . .
H01V H -0.1925 0.4139 0.2737 0.042 Uiso 1 1 calc R U
C020 C 0.2152(5) 0.5108(3) 0.6771(5) 0.0547(15) Uani 1 1 d . .
H02A H 0.1651 0.5358 0.6076 0.066 Uiso 1 1 calc R U
H02B H 0.1693 0.5199 0.7311 0.066 Uiso 1 1 calc R U
C022 C 0.2509(5) 0.8032(3) 0.3845(5) 0.0446(12) Uani 1 1 d . .
H02C H 0.2688 0.8480 0.3628 0.054 Uiso 1 1 calc R U
C023 C 0.4334(6) 0.4210(3) 0.8140(4) 0.0612(15) Uani 1 1 d . .
H02D H 0.5282 0.4007 0.8409 0.073 Uiso 1 1 calc R U
H02E H 0.3789 0.4010 0.8551 0.073 Uiso 1 1 calc R U
C3 C 0.2055(5) 0.4367(3) 0.6495(4) 0.0421(11) Uani 1 1 d . .
H3A H 0.1589 0.4152 0.6964 0.050 Uiso 1 1 calc R U
O6 O 0.8104(4) 0.1662(2) 1.3575(3) 0.0725(11) Uani 1 1 d . .
O5 O 0.2010(3) 0.17059(17) 0.6640(3) 0.0556(9) Uani 1 1 d . .
C11 C 0.8416(7) 0.7354(5) 0.8253(5) 0.0867(19) Uani 1 1 d . .
H11A H 0.8511 0.7775 0.8650 0.104 Uiso 1 1 calc R U
H11B H 0.8273 0.7009 0.8736 0.104 Uiso 1 1 calc R U
O1 O 0.1180(3) 0.42457(18) 0.5326(3) 0.0537(9) Uani 1 1 d . .
H1C H 0.1468 0.4484 0.4897 0.064 Uiso 1 1 d R U
C6 C 0.2880(7) 0.6847(3) 0.3585(6) 0.061(2) Uani 1 1 d . .
H6A H 0.3499 0.6779 0.4382 0.073 Uiso 1 1 calc R U
H6B H 0.3151 0.6529 0.3123 0.073 Uiso 1 1 calc R U
C0AA C 0.7093(10) 0.6777(5) 0.6450(9) 0.106(3) Uani 1 1 d . .
H0AA H 0.6249 0.6782 0.5743 0.128 Uiso 1 1 calc R U
H0AB H 0.7037 0.6390 0.6889 0.128 Uiso 1 1 calc R U

loop_
_atom_site_aniso_label
_atom_site_aniso_U_11
_atom_site_aniso_U_22
_atom_site_aniso_U_33
_atom_site_aniso_U_23
_atom_site_aniso_U_13
_atom_site_aniso_U_12
Ce01 0.02021(8) 0.02139(9) 0.02487(9) 0.0009(2) 0.00891(6) 0.00006(13)
Rb02 0.02838(15) 0.02743(18) 0.0520(3) -0.0012(3) 0.01403(15) -0.00012(19)
N003 0.040(3) 0.032(3) 0.059(4) 0.010(2) 0.031(2) 0.011(2)
O28 0.0441(17) 0.0499(19) 0.0354(15) -0.0003(13) 0.0106(12) -0.0125(15)
O27 0.0409(17) 0.0423(18) 0.0391(16) -0.0010(12) 0.0160(12) 0.0072(14)
O26 0.0391(17) 0.0324(17) 0.0525(18) 0.0025(13) 0.0185(13) -0.0002(13)
C008 0.031(2) 0.060(3) 0.035(2) -0.001(2) 0.0026(18) -0.003(2)
N009 0.0353(16) 0.048(2) 0.0284(14) 0.003(2) 0.0085(11) 0.007(2)
C00A 0.059(4) 0.068(4) 0.058(4) -0.007(3) 0.030(3) 0.008(3)
O25 0.084(4) 0.051(3) 0.116(4) 0.005(3) 0.054(3) 0.036(3)
O4 0.051(2) 0.079(3) 0.053(2) -0.0293(18) 0.0078(15) 0.0037(18)
N10 0.048(2) 0.041(2) 0.044(2) 0.0039(18) 0.0201(18) 0.0014(19)
C00F 0.041(2) 0.050(4) 0.055(3) -0.007(2) 0.023(2) -0.005(2)
O24 0.0324(15) 0.0357(18) 0.0544(17) 0.0062(13) 0.0189(12) -0.0006(13)
O23 0.103(3) 0.119(3) 0.0237(14) 0.003(3) 0.0037(14) -0.035(4)
C00I 0.031(2) 0.055(4) 0.041(3) -0.009(2) 0.016(2) 0.002(2)
N00J 0.034(3) 0.032(3) 0.036(3) 0.0033(19) 0.013(2) -0.006(2)
C00K 0.025(2) 0.039(3) 0.039(2) -0.0011(18) 0.0087(17) -0.0047(18)
O22 0.061(2) 0.039(2) 0.069(2) -0.0115(17) 0.0196(18) 0.0023(16)
O21 0.0349(16) 0.0385(18) 0.0468(18) 0.0003(13) 0.0146(13) 0.0071(13)
O20 0.040(2) 0.073(3) 0.093(3) -0.006(2) 0.0279(18) 0.0022(18)
N00P 0.0324(17) 0.046(3) 0.054(2) -0.016(2) 0.0084(15) -0.0036(18)
N00Q 0.051(2) 0.048(3) 0.045(2) 0.0014(18) 0.0208(18) 0.001(2)
N00R 0.029(3) 0.045(3) 0.044(3) 0.009(2) 0.0094(19) -0.012(2)
O19 0.076(2) 0.090(4) 0.0222(13) 0.0039(17) 0.0057(12) -0.010(2)
N00T 0.0410(16) 0.052(2) 0.0289(14) 0.000(2) 0.0075(11) 0.000(2)
N00U 0.039(3) 0.025(3) 0.068(3) -0.001(2) 0.028(2) 0.004(2)
N00W 0.038(2) 0.033(2) 0.042(2) 0.0072(16) 0.0054(17) -0.0009(17)
C00X 0.060(3) 0.080(4) 0.0316(19) -0.007(4) 0.0095(17) -0.012(4)
C00Y 0.068(3) 0.084(4) 0.036(3) -0.011(3) 0.005(2) 0.007(5)
C00Z 0.037(3) 0.066(4) 0.070(4) -0.037(3) 0.013(3) 0.005(3)
C010 0.076(4) 0.099(5) 0.050(3) 0.000(3) 0.030(3) -0.011(3)
O18 0.059(3) 0.044(3) 0.090(4) 0.005(3) 0.039(3) -0.023(2)
C013 0.075(5) 0.047(4) 0.065(4) 0.002(3) 0.012(3) -0.015(3)
O17 0.0417(17) 0.0429(18) 0.0417(16) 0.0034(13) 0.0167(13) -0.0037(14)
O16 0.075(3) 0.045(3) 0.072(3) 0.0039(19) 0.024(2) -0.010(2)
O15 0.058(3) 0.062(3) 0.147(5) 0.033(3) 0.045(3) -0.021(3)
C018 0.052(4) 0.093(6) 0.157(8) 0.085(6) 0.035(4) 0.011(4)
O14 0.093(4) 0.070(4) 0.104(5) 0.024(3) 0.060(4) 0.055(3)
O13 0.0362(17) 0.0307(17) 0.065(2) 0.0004(13) 0.0233(14) -0.0010(13)
O3 0.059(3) 0.135(4) 0.086(3) 0.050(3) 0.007(2) 0.018(3)
C01C 0.060(4) 0.072(4) 0.044(3) 0.026(3) 0.006(3) -0.003(3)
O12 0.0451(17) 0.0497(19) 0.0332(15) 0.0017(12) 0.0139(12) -0.0068(14)
C01E 0.031(2) 0.040(4) 0.073(3) 0.003(2) 0.0120(19) -0.008(2)
N01F 0.045(2) 0.082(4) 0.049(3) 0.012(3) 0.0140(19) 0.015(3)
O11 0.0371(17) 0.0428(19) 0.0466(18) 0.0056(14) 0.0125(13) 0.0050(14)
C01H 0.041(2) 0.035(3) 0.042(2) 0.0024(19) 0.0076(18) -0.0029(19)
C01I 0.042(3) 0.053(4) 0.082(5) 0.008(3) 0.006(3) 0.008(3)
C01K 0.034(3) 0.060(4) 0.052(3) 0.015(3) 0.026(2) 0.005(2)
O10 0.0522(19) 0.044(2) 0.0469(18) -0.0056(14) 0.0225(14) 0.0040(16)
C01N 0.138(8) 0.086(6) 0.072(5) -0.037(4) 0.027(5) 0.000(6)
C01O 0.055(3) 0.072(4) 0.091(5) 0.013(4) 0.037(3) 0.001(4)
N01P 0.037(2) 0.040(2) 0.047(2) -0.0132(17) 0.0142(16) -0.0051(17)
O9 0.0425(19) 0.054(2) 0.083(3) 0.0114(18) 0.0188(17) -0.0022(17)
C01T 0.052(3) 0.057(4) 0.050(3) 0.007(2) 0.024(2) -0.012(3)
O8 0.0325(15) 0.0333(18) 0.0549(17) 0.0037(13) 0.0200(12) -0.0012(13)
C01V 0.069(4) 0.105(7) 0.049(4) 0.008(3) 0.004(3) 0.010(4)
O2 0.0365(16) 0.059(2) 0.0508(19) 0.0199(15) 0.0015(13) -0.0088(15)
O7 0.0372(16) 0.0442(18) 0.0312(15) 0.0032(12) 0.0086(12) -0.0048(14)
C01Z 0.028(2) 0.040(3) 0.036(2) 0.0064(18) 0.0107(17) 0.0009(19)
C020 0.029(2) 0.056(4) 0.076(4) -0.016(3) 0.016(2) 0.002(2)
C022 0.038(3) 0.026(2) 0.065(3) -0.009(2) 0.014(2) -0.001(2)
C023 0.058(3) 0.074(4) 0.038(3) 0.017(2) 0.002(2) -0.009(3)
C3 0.034(2) 0.052(3) 0.040(2) -0.002(2) 0.0123(18) -0.012(2)
O6 0.057(2) 0.070(3) 0.075(3) 0.021(2) 0.0069(19) 0.006(2)
O5 0.055(2) 0.050(2) 0.053(2) -0.0086(15) 0.0104(15) -0.0059(16)
C11 0.097(5) 0.106(5) 0.060(4) 0.015(4) 0.032(3) 0.012(6)
O1 0.0348(17) 0.076(2) 0.0399(17) -0.0032(16) 0.0025(13) -0.0181(16)
C6 0.050(4) 0.048(4) 0.068(4) -0.010(3) 0.002(3) 0.019(3)
C0AA 0.077(6) 0.071(6) 0.140(8) -0.022(5) 0.005(5) -0.025(4)

loop_
_atom_type_symbol
_atom_type_description
_atom_type_scat_dispersion_real
_atom_type_scat_dispersion_imag
_atom_type_scat_source
C C 0.0033 0.0016 'International Tables Vol C Tables 4.2.6.8 and 6.1.1.4'
H H 0.0000 0.0000 'International Tables Vol C Tables 4.2.6.8 and 6.1.1.4'
N N 0.0061 0.0033 'International Tables Vol C Tables 4.2.6.8 and 6.1.1.4'
O O 0.0106 0.0060 'International Tables Vol C Tables 4.2.6.8 and 6.1.1.4'
Ce Ce -0.2486 2.6331 'International Tables Vol C Tables 4.2.6.8 and 6.1.1.4'
Rb Rb -0.9393 2.9676 'International Tables Vol C Tables 4.2.6.8 and 6.1.1.4'

loop_
_geom_angle_atom_site_label_1
_geom_angle_atom_site_label_2
_geom_angle_atom_site_label_3
_geom_angle
_geom_angle_site_symmetry_1
_geom_angle_site_symmetry_3
O21 Ce01 O8 109.27(10) . .
O21 Ce01 O12 113.79(10) . .
O8 Ce01 O12 112.97(9) . .
O21 Ce01 O24 69.93(9) . .
O8 Ce01 O24 179.03(12) . .
O12 Ce01 O24 67.09(9) . .
O21 Ce01 O13 64.87(10) . .
O8 Ce01 O13 48.46(9) . .
O12 Ce01 O13 114.72(10) . .
O24 Ce01 O13 130.58(10) . .
O21 Ce01 O27 130.16(9) . .
O8 Ce01 O27 68.77(9) . .
O12 Ce01 O27 111.83(10) . .
O24 Ce01 O27 112.15(11) . .
O13 Ce01 O27 111.74(10) . .
O21 Ce01 O28 112.36(11) . .
O8 Ce01 O28 68.69(9) . .
O12 Ce01 O28 48.58(9) . .
O24 Ce01 O28 111.02(9) . .
O13 Ce01 O28 70.87(10) . .
O27 Ce01 O28 112.34(10) . .
O21 Ce01 O10 48.61(9) . .
O8 Ce01 O10 111.06(11) . .
O12 Ce01 O10 69.43(10) . .
O24 Ce01 O10 68.02(10) . .
O13 Ce01 O10 67.62(10) . .
O27 Ce01 O10 178.73(10) . .
O28 Ce01 O10 68.59(10) . .
O21 Ce01 O7 68.29(9) . .
O8 Ce01 O7 112.09(9) . .
O12 Ce01 O7 130.35(10) . .
O24 Ce01 O7 68.22(9) . .
O13 Ce01 O7 110.28(9) . .
O27 Ce01 O7 67.43(9) . .
O28 Ce01 O7 178.85(11) . .
O10 Ce01 O7 111.65(10) . .
O21 Ce01 O26 112.98(9) . .
O8 Ce01 O26 132.64(10) . .
O12 Ce01 O26 67.62(9) . .
O24 Ce01 O26 48.33(9) . .
O13 Ce01 O26 177.20(9) . .
O27 Ce01 O26 68.05(10) . .
O28 Ce01 O26 111.87(10) . .
O10 Ce01 O26 112.53(10) . .
O7 Ce01 O26 66.99(9) . .
O21 Ce01 O11 176.96(11) . .
O8 Ce01 O11 68.02(9) . .
O12 Ce01 O11 68.94(10) . .
O24 Ce01 O11 112.80(10) . .
O13 Ce01 O11 113.02(10) . .
O27 Ce01 O11 48.00(9) . .
O28 Ce01 O11 68.23(10) . .
O10 Ce01 O11 133.21(10) . .
O7 Ce01 O11 111.17(10) . .
O26 Ce01 O11 69.05(10) . .
O21 Ce01 O17 67.59(10) . .
O8 Ce01 O17 68.31(9) . .
O12 Ce01 O17 177.16(11) . .
O24 Ce01 O17 111.68(9) . .
O13 Ce01 O17 68.08(9) . .
O27 Ce01 O17 66.04(9) . .
O28 Ce01 O17 133.64(10) . .
O10 Ce01 O17 112.70(10) . .
O7 Ce01 O17 47.42(9) . .
O26 Ce01 O17 109.60(9) . .
O11 Ce01 O17 109.75(10) . .
O25 Rb02 O18 94.7(2) . 1_655
O25 Rb02 O14 84.15(13) . 2_547
O18 Rb02 O14 176.1(2) 1_655 2_547
O25 Rb02 O15 173.3(2) . 2_647
O18 Rb02 O15 91.94(11) 1_655 2_647
O14 Rb02 O15 89.3(2) 2_547 2_647
O25 Rb02 O9 106.77(15) . .
O18 Rb02 O9 106.24(13) 1_655 .
O14 Rb02 O9 77.69(15) 2_547 .
O15 Rb02 O9 69.98(16) 2_647 .
O25 Rb02 O22 65.76(14) . .
O18 Rb02 O22 108.74(13) 1_655 .
O14 Rb02 O22 67.35(15) 2_547 .
O15 Rb02 O22 113.22(15) 2_647 .
O9 Rb02 O22 144.66(10) . .
O25 Rb02 O16 105.12(15) . .
O18 Rb02 O16 65.34(13) 1_655 .
O14 Rb02 O16 118.58(15) 2_547 .
O15 Rb02 O16 76.51(15) 2_647 .
O9 Rb02 O16 41.13(10) . .
O22 Rb02 O16 169.36(11) . .
O25 Rb02 O20 106.44(14) . .
O18 Rb02 O20 105.23(13) 1_655 .
O14 Rb02 O20 71.62(14) 2_547 .
O15 Rb02 O20 72.96(15) 2_647 .
O9 Rb02 O20 131.46(13) . .
O22 Rb02 O20 40.69(10) . .
O16 Rb02 O20 147.72(11) . .
O25 Rb02 N10 86.28(15) . .
O18 Rb02 N10 114.13(13) 1_655 .
O14 Rb02 N10 62.09(15) 2_547 .
O15 Rb02 N10 92.22(15) 2_647 .
O9 Rb02 N10 136.35(11) . .
O22 Rb02 N10 21.18(9) . .
O16 Rb02 N10 168.60(10) . .
O20 Rb02 N10 21.17(9) . .
O25 Rb02 N00Q 112.35(15) . .
O18 Rb02 N00Q 85.20(13) 1_655 .
O14 Rb02 N00Q 98.72(15) 2_547 .
O15 Rb02 N00Q 66.89(16) 2_647 .
O9 Rb02 N00Q 21.26(9) . .
O22 Rb02 N00Q 165.93(11) . .
O16 Rb02 N00Q 21.15(9) . .
O20 Rb02 N00Q 138.83(11) . .
N10 Rb02 N00Q 152.66(12) . .
O14 N003 O27 121.0(6) . .
O14 N003 O11 121.5(6) . .
O27 N003 O11 117.5(5) . .
N00T O28 Ce01 96.5(2) . .
N003 O27 Ce01 97.7(3) . .
N00R O26 Ce01 96.3(3) . .
C01C C008 C00K 110.0(4) . .
C01C C008 H00A 109.7 . .
C00K C008 H00A 109.7 . .
C01C C008 H00B 109.7 . .
C00K C008 H00B 109.7 . .
H00A C008 H00B 108.2 . .
O19 N009 O17 122.6(4) . .
O19 N009 O7 119.2(4) . .
O17 N009 O7 118.1(3) . .
N00W C00A C01K 109.3(6) . .
N00W C00A H00C 109.8 . .
C01K C00A H00C 109.8 . .
N00W C00A H00D 109.8 . .
C01K C00A H00D 109.8 . .
H00C C00A H00D 108.3 . .
N00U O25 Rb02 170.7(5) . .
C022 O4 H4C 106.9 . .
O20 N10 O22 121.2(5) . .
O20 N10 O5 119.7(4) . .
O22 N10 O5 119.0(4) . .
O20 N10 Rb02 65.7(3) . .
O22 N10 Rb02 64.0(3) . .
O5 N10 Rb02 146.3(3) . .
C6 C00F C022 110.3(5) . .
C6 C00F C010 108.3(5) . .
C022 C00F C010 108.0(5) . .
C6 C00F H00E 110.1 . .
C022 C00F H00E 110.1 . .
C010 C00F H00E 110.1 . .
N00R O24 Ce01 97.6(3) . .
C01T C00I C01H 109.9(5) . .
C01T C00I H00F 109.7 . .
C01H C00I H00F 109.7 . .
C01T C00I H00G 109.7 . .
C01H C00I H00G 109.7 . .
H00F C00I H00G 108.2 . .
O18 N00J O8 121.7(5) . .
O18 N00J O13 121.6(5) . .
O8 N00J O13 116.7(4) . .
C008 C00K C01Z 108.7(4) . .
C008 C00K C01K 108.2(4) . .
C01Z C00K C01K 109.1(4) . .
C008 C00K H00H 110.3 . .
C01Z C00K H00H 110.3 . .
C01K C00K H00H 110.3 . .
N10 O22 Rb02 94.9(3) . .
N00U O21 Ce01 98.4(3) . .
N10 O20 Rb02 93.1(3) . .
C013 N00P C00Y 110.4(5) . .
C013 N00P C00Z 109.9(4) . .
C00Y N00P C00Z 108.7(5) . .
C013 N00P H00O 109.3 . .
C00Y N00P H00O 109.3 . .
C00Z N00P H00O 109.3 . .
O16 N00Q O6 119.9(4) . .
O16 N00Q O9 120.2(4) . .
O6 N00Q O9 119.8(4) . .
O16 N00Q Rb02 64.6(3) . .
O6 N00Q Rb02 152.0(3) . .
O9 N00Q Rb02 61.8(2) . .
O15 N00R O26 121.1(5) . .
O15 N00R O24 121.3(6) . .
O26 N00R O24 117.6(5) . .
O23 N00T O28 121.7(4) . .
O23 N00T O12 120.2(5) . .
O28 N00T O12 118.1(3) . .
O25 N00U O21 121.3(5) . .
O25 N00U O10 121.6(5) . .
O21 N00U O10 117.1(5) . .
C01E N00W C01C 109.5(4) . .
C01E N00W C00A 110.1(4) . .
C01C N00W C00A 109.8(4) . .
C01E N00W H00P 109.1 . .
C01C N00W H00P 109.1 . .
C00A N00W H00P 109.1 . .
N01P C00X C023 108.2(4) . .
N01P C00X H00I 110.1 . .
C023 C00X H00I 110.1 . .
N01P C00X H00J 110.1 . .
C023 C00X H00J 110.1 . .
H00I C00X H00J 108.4 . .
N00P C00Y C010 108.4(4) . .
N00P C00Y H00K 110.0 . .
C010 C00Y H00K 110.0 . .
N00P C00Y H00L 110.0 . .
C010 C00Y H00L 110.0 . .
H00K C00Y H00L 108.4 . .
N00P C00Z C022 110.1(4) . .
N00P C00Z H00M 109.6 . .
C022 C00Z H00M 109.6 . .
N00P C00Z H00N 109.6 . .
C022 C00Z H00N 109.6 . .
H00M C00Z H00N 108.1 . .
C00Y C010 C00F 110.1(4) . .
C00Y C010 H01A 109.6 . .
C00F C010 H01A 109.6 . .
C00Y C010 H01B 109.6 . .
C00F C010 H01B 109.6 . .
H01A C010 H01B 108.2 . .
N00J O18 Rb02 168.3(4) . 1_455
N00P C013 C6 108.8(5) . .
N00P C013 H01C 109.9 . .
C6 C013 H01C 109.9 . .
N00P C013 H01D 109.9 . .
C6 C013 H01D 109.9 . .
H01C C013 H01D 108.3 . .
N009 O17 Ce01 95.9(2) . .
N00Q O16 Rb02 94.3(3) . .
N00R O15 Rb02 168.1(5) . 2_657
N01F C018 C01I 110.3(5) . .
N01F C018 H01E 109.6 . .
C01I C018 H01E 109.6 . .
N01F C018 H01F 109.6 . .
C01I C018 H01F 109.6 . .
H01E C018 H01F 108.1 . .
N003 O14 Rb02 164.9(5) . 2_557
N00J O13 Ce01 97.0(3) . .
C01I O3 H3C 112.1 . .
N00W C01C C008 109.9(5) . .
N00W C01C H01G 109.7 . .
C008 C01C H01G 109.7 . .
N00W C01C H01H 109.7 . .
C008 C01C H01H 109.7 . .
H01G C01C H01H 108.2 . .
N00T O12 Ce01 96.9(2) . .
N00W C01E C01Z 109.8(3) . .
N00W C01E H01I 109.7 . .
C01Z C01E H01I 109.7 . .
N00W C01E H01J 109.7 . .
C01Z C01E H01J 109.7 . .
H01I C01E H01J 108.2 . .
C01V N01F C018 112.8(6) . .
C01V N01F C01N 107.1(6) . .
C018 N01F C01N 108.5(5) . .
C01V N01F H01W 109.4 . .
C018 N01F H01W 109.4 . .
C01N N01F H01W 109.4 . .
N003 O11 Ce01 96.7(3) . .
C00I C01H C3 109.8(4) . .
C00I C01H C023 108.3(4) . .
C3 C01H C023 107.6(4) . .
C00I C01H H01K 110.4 . .
C3 C01H H01K 110.4 . .
C023 C01H H01K 110.4 . .
O3 C01I C01O 112.5(6) . .
O3 C01I C018 108.3(7) . .
C01O C01I C018 108.1(5) . .
O3 C01I H01L 109.3 . .
C01O C01I H01L 109.3 . .
C018 C01I H01L 109.3 . .
C00A C01K C00K 109.7(5) . .
C00A C01K H01M 109.7 . .
C00K C01K H01M 109.7 . .
C00A C01K H01N 109.7 . .
C00K C01K H01N 109.7 . .
H01M C01K H01N 108.2 . .
N00U O10 Ce01 95.8(3) . .
C0AA C01N N01F 109.7(6) . .
C0AA C01N H01O 109.7 . .
N01F C01N H01O 109.7 . .
C0AA C01N H01P 109.7 . .
N01F C01N H01P 109.7 . .
H01O C01N H01P 108.2 . .
C0AA C01O C01I 110.6(6) . .
C0AA C01O C11 109.8(7) . .
C01I C01O C11 107.0(6) . .
C0AA C01O H01Q 109.8 . .
C01I C01O H01Q 109.8 . .
C11 C01O H01Q 109.8 . .
C01T N01P C020 109.8(4) . .
C01T N01P C00X 109.2(4) . .
C020 N01P C00X 110.6(4) . .
C01T N01P H01X 109.1 . .
C020 N01P H01X 109.1 . .
C00X N01P H01X 109.1 . .
N00Q O9 Rb02 96.9(3) . .
N01P C01T C00I 110.4(4) . .
N01P C01T H01R 109.6 . .
C00I C01T H01R 109.6 . .
N01P C01T H01S 109.6 . .
C00I C01T H01S 109.6 . .
H01R C01T H01S 108.1 . .
N00J O8 Ce01 97.8(3) . .
N01F C01V C11 109.6(5) . .
N01F C01V H01T 109.8 . .
C11 C01V H01T 109.8 . .
N01F C01V H01U 109.8 . .
C11 C01V H01U 109.8 . .
H01T C01V H01U 108.2 . .
C01Z O2 H2C 109.0 . .
N009 O7 Ce01 98.5(2) . .
O2 C01Z C00K 108.7(4) . .
O2 C01Z C01E 111.5(4) . .
C00K C01Z C01E 108.5(4) . .
O2 C01Z H01V 109.3 . .
C00K C01Z H01V 109.3 . .
C01E C01Z H01V 109.3 . .
N01P C020 C3 109.9(4) . .
N01P C020 H02A 109.7 . .
C3 C020 H02A 109.7 . .
N01P C020 H02B 109.7 . .
C3 C020 H02B 109.7 . .
H02A C020 H02B 108.2 . .
O4 C022 C00F 108.6(4) . .
O4 C022 C00Z 111.9(5) . .
C00F C022 C00Z 108.9(4) . .
O4 C022 H02C 109.1 . .
C00F C022 H02C 109.1 . .
C00Z C022 H02C 109.1 . .
C01H C023 C00X 110.4(4) . .
C01H C023 H02D 109.6 . .
C00X C023 H02D 109.6 . .
C01H C023 H02E 109.6 . .
C00X C023 H02E 109.6 . .
H02D C023 H02E 108.1 . .
O1 C3 C01H 113.8(4) . .
O1 C3 C020 111.4(4) . .
C01H C3 C020 109.1(4) . .
O1 C3 H3A 107.4 . .
C01H C3 H3A 107.4 . .
C020 C3 H3A 107.4 . .
C01V C11 C01O 109.0(5) . .
C01V C11 H11A 109.9 . .
C01O C11 H11A 109.9 . .
C01V C11 H11B 109.9 . .
C01O C11 H11B 109.9 . .
H11A C11 H11B 108.3 . .
C3 O1 H1C 109.6 . .
C00F C6 C013 109.8(5) . .
C00F C6 H6A 109.7 . .
C013 C6 H6A 109.7 . .
C00F C6 H6B 109.7 . .
C013 C6 H6B 109.7 . .
H6A C6 H6B 108.2 . .
C01O C0AA C01N 109.4(6) . .
C01O C0AA H0AA 109.8 . .
C01N C0AA H0AA 109.8 . .
C01O C0AA H0AB 109.8 . .
C01N C0AA H0AB 109.8 . .
H0AA C0AA H0AB 108.2 . .

loop_
_geom_bond_atom_site_label_1
_geom_bond_atom_site_label_2
_geom_bond_distance
_geom_bond_site_symmetry_2
Ce01 O21 2.591(3) .
Ce01 O8 2.614(3) .
Ce01 O12 2.620(3) .
Ce01 O24 2.622(3) .
Ce01 O13 2.631(3) .
Ce01 O27 2.636(3) .
Ce01 O28 2.638(3) .
Ce01 O10 2.641(3) .
Ce01 O7 2.647(3) .
Ce01 O26 2.649(3) .
Ce01 O11 2.655(3) .
Ce01 O17 2.707(3) .
Rb02 O25 2.828(5) .
Rb02 O18 2.851(5) 1_655
Rb02 O14 2.886(5) 2_547
Rb02 O15 2.896(5) 2_647
Rb02 O9 3.032(4) .
Rb02 O22 3.074(4) .
Rb02 O16 3.093(4) .
Rb02 O20 3.112(4) .
Rb02 N10 3.409(4) .
Rb02 N00Q 3.415(4) .
N003 O14 1.216(6) .
N003 O27 1.258(6) .
N003 O11 1.259(6) .
O28 N00T 1.252(5) .
O26 N00R 1.262(6) .
C008 C01C 1.494(7) .
C008 C00K 1.517(6) .
C008 H00A 0.9700 .
C008 H00B 0.9700 .
N009 O19 1.232(4) .
N009 O17 1.248(5) .
N009 O7 1.262(5) .
C00A N00W 1.498(8) .
C00A C01K 1.513(7) .
C00A H00C 0.9700 .
C00A H00D 0.9700 .
O25 N00U 1.222(6) .
O4 C022 1.418(6) .
O4 H4C 0.8501 .
N10 O20 1.233(5) .
N10 O22 1.236(5) .
N10 O5 1.264(5) .
C00F C6 1.495(9) .
C00F C022 1.502(7) .
C00F C010 1.522(7) .
C00F H00E 0.9800 .
O24 N00R 1.261(6) .
O23 N00T 1.220(4) .
C00I C01T 1.498(8) .
C00I C01H 1.520(7) .
C00I H00F 0.9700 .
C00I H00G 0.9700 .
N00J O18 1.221(6) .
N00J O8 1.263(6) .
N00J O13 1.265(6) .
C00K C01Z 1.521(6) .
C00K C01K 1.523(7) .
C00K H00H 0.9800 .
O21 N00U 1.260(6) .
N00P C013 1.481(7) .
N00P C00Y 1.497(7) .
N00P C00Z 1.500(6) .
N00P H00O 0.9800 .
N00Q O16 1.235(5) .
N00Q O6 1.239(5) .
N00Q O9 1.247(5) .
N00R O15 1.215(6) .
N00T O12 1.270(5) .
N00U O10 1.264(6) .
N00W C01E 1.480(6) .
N00W C01C 1.492(6) .
N00W H00P 0.9800 .
C00X N01P 1.503(6) .
C00X C023 1.533(9) .
C00X H00I 0.9700 .
C00X H00J 0.9700 .
C00Y C010 1.520(8) .
C00Y H00K 0.9700 .
C00Y H00L 0.9700 .
C00Z C022 1.512(7) .
C00Z H00M 0.9700 .
C00Z H00N 0.9700 .
C010 H01A 0.9700 .
C010 H01B 0.9700 .
O18 Rb02 2.851(5) 1_455
C013 C6 1.529(9) .
C013 H01C 0.9700 .
C013 H01D 0.9700 .
O15 Rb02 2.896(5) 2_657
C018 N01F 1.459(8) .
C018 C01I 1.519(10) .
C018 H01E 0.9700 .
C018 H01F 0.9700 .
O14 Rb02 2.886(5) 2_557
O3 C01I 1.414(7) .
O3 H3C 0.8502 .
C01C H01G 0.9700 .
C01C H01H 0.9700 .
C01E C01Z 1.536(7) .
C01E H01I 0.9700 .
C01E H01J 0.9700 .
N01F C01V 1.446(7) .
N01F C01N 1.521(9) .
N01F H01W 0.9800 .
C01H C3 1.522(6) .
C01H C023 1.523(6) .
C01H H01K 0.9800 .
C01I C01O 1.503(10) .
C01I H01L 0.9800 .
C01K H01M 0.9700 .
C01K H01N 0.9700 .
C01N C0AA 1.490(12) .
C01N H01O 0.9700 .
C01N H01P 0.9700 .
C01O C0AA 1.463(11) .
C01O C11 1.528(8) .
C01O H01Q 0.9800 .
N01P C01T 1.486(7) .
N01P C020 1.499(6) .
N01P H01X 0.9800 .
C01T H01R 0.9700 .
C01T H01S 0.9700 .
C01V C11 1.492(8) .
C01V H01T 0.9700 .
C01V H01U 0.9700 .
O2 C01Z 1.416(5) .
O2 H2C 0.8503 .
C01Z H01V 0.9800 .
C020 C3 1.528(8) .
C020 H02A 0.9700 .
C020 H02B 0.9700 .
C022 H02C 0.9800 .
C023 H02D 0.9700 .
C023 H02E 0.9700 .
C3 O1 1.421(5) .
C3 H3A 0.9800 .
C11 H11A 0.9700 .
C11 H11B 0.9700 .
O1 H1C 0.8500 .
C6 H6A 0.9700 .
C6 H6B 0.9700 .
C0AA H0AA 0.9700 .
C0AA H0AB 0.9700 .
